data_2101072
loop_
_publ_author_name
'Mizuguchi, J.'
'Grubenmann, A.'
'Rihs, G.'

_publ_section_title
;
 Structures of
 3,6-bis(3-chlorophenyl)pyrrolo[3,4-<i>c</i>]pyrrole-1,4-dione and
 3,6-bis(4-chlorophenyl)pyrrolo[3,4-<i>c</i>]pyrrole-1,4-dione
;
_journal_issue 6
_journal_name_full 'Acta Crystallographica Section B'
_journal_page_first 1056
_journal_page_last 1060
_journal_paper_doi 10.1107/S0108768193007645
_journal_volume 49
_journal_year 1993
_chemical_formula_sum 'C18 H10 Cl2 N2 O2'
_chemical_formula_weight 357.196
_space_group_IT_number 2
_space_group_name_Hall '-P 1'
_space_group_name_H-M_alt 'P -1'
_symmetry_cell_setting triclinic
_symmetry_space_group_name_Hall '-P 1'
_symmetry_space_group_name_H-M 'P -1'
_cell_angle_alpha 100.790(10)
_cell_angle_beta 97.600(10)
_cell_angle_gamma 80.910(10)
_cell_formula_units_Z 1
_cell_length_a 3.7850(10)
_cell_length_b 6.8450(10)
_cell_length_c 14.485(2)
_cell_volume 361.97(12)
_diffrn_radiation_type MoK\a
_diffrn_radiation_wavelength 0.71069
_exptl_absorpt_coefficient_mu 0.460
_exptl_crystal_density_diffrn 1.638
_exptl_crystal_density_meas 1.629
_exptl_crystal_F_000 182
_cod_data_source_file sh0037.cif
_cod_data_source_block sh0037a
_cod_original_cell_volume 362.0(2)
_cod_database_code 2101072

loop_
_space_group_symop_id
_space_group_symop_operation_xyz
1 x,y,z
2 -x,-y,-z

loop_
_atom_site_label
_atom_site_fract_x
_atom_site_fract_y
_atom_site_fract_z
_atom_site_U_iso_or_equiv
Cl1 .0646(2) .28980(10) .41139(6) .04510(10)
O1 .9164(5) -.3628(3) -.09910(10) .03310(10)
N2 .7119(6) -.2721(3) .04900(10) .02600(10)
C1 .7526(7) -.2390(3) -.0414(2) .02510(10)
C3 .5228(7) -.1070(3) .1014(2) .02320(10)
C4 .4333(7) .0371(3) .0447(2) .02280(10)
C5 .4513(7) -.1077(4) .1973(2) .02390(10)
C6 .5205(7) -.2855(4) .2354(2) .02940(10)
C7 .4435(8) -.2827(4) .3267(2) .03470(10)
C8 .3031(7) -.1056(4) .3824(2) .03280(10)
C9 .2399(7) .0673(4) .3428(2) .02950(10)
C10 .3076(7) .0716(4) .2519(2) .02760(10)
H1 .801(9) -.392(5) .071(3) .0514(8)
H2 .617(9) -.407(5) .198(3) .0491(8)
H3 .480(10) -.404(5) .352(3) .0592(9)
H4 .251(9) -.103(5) .445(3) .0541(9)
H5 .259(9) .192(5) .227(3) .0491(8)

loop_
_geom_angle_atom_site_label_1
_geom_angle_atom_site_label_2
_geom_angle_atom_site_label_3
_geom_angle
C1 N2 C3 112.3(2)
O1 C1 N2 123.6(2)
O1 C1 C4 132.4(2)
N2 C1 C4 104.00(10)
N2 C3 C4 106.8(2)
N2 C3 C5 121.7(2)
C4 C3 C5 131.5(2)
C1 C4 C3 143.2(3)
C1 C4 C4 107.3(2)
C3 C4 C4 109.5(2)
C3 C5 C6 120.8(2)
C3 C5 C10 119.4(2)
C6 C5 C10 119.8(2)
C5 C6 C7 119.6(2)
C6 C7 C8 121.4(3)
C7 C8 C9 117.5(3)
Cl1 C9 C8 118.1(2)
Cl1 C9 C10 118.7(2)
C8 C9 C10 123.2(2)
C5 C10 C9 118.4(2)

loop_
_geom_bond_atom_site_label_1
_geom_bond_atom_site_label_2
_geom_bond_distance
Cl1 C9 1.742(2)
O1 C1 1.227(3)
N2 C1 1.403(3)
N2 C3 1.390(3)
C1 C4 1.455(3)
C3 C4 1.374(3)
C3 C5 1.451(4)
C4 C4 1.425(3)
C5 C6 1.403(4)
C5 C10 1.402(3)
C6 C7 1.387(4)
C7 C8 1.394(4)
C8 C9 1.384(4)
C9 C10 1.381(4)
N2 H1 .93(4)
C6 H2 .94(3)
C7 H3 .97(3)
C8 H4 .95(4)
C10 H5 .93(4)
